data_2215593
loop_
_publ_author_name
'Franco, Jimmy U.'
'Olmstead, Marilyn M.'
'Hammons, Justin C.'

_publ_section_title
Tetra-\m~2~-acetato-\k^8^<i>O</i>:<i>O</i>'-bis{[1-(1-adamantyliminiomethyl)-2-naphtholato-\k<i>O</i>]rhodium(II)}
_journal_coeditor_code LH2508
_journal_issue 10
_journal_name_full 'Acta Crystallographica Section E'
_journal_page_first m2606
_journal_page_last m2607
_journal_paper_doi 10.1107/S1600536807046302
_journal_volume 63
_journal_year 2007
_chemical_formula_iupac '[Rh2 (C2 H3 O2)4 (C21 H23 N O)2]'
_chemical_formula_moiety 'C50 H58 N2 O10 Rh2'
_chemical_formula_sum 'C50 H58 N2 O10 Rh2'
_chemical_formula_weight 1052.80
_chemical_name_systematic
;
Tetra-\m~2~-acetato-\k^8^<i>O</i>:<i>O</i>'-bis{[1-(1-adamantyliminomethyl)-
2-naphthol-\kO]rhodium(II)}
;
_space_group_IT_number 2
_symmetry_cell_setting triclinic
_symmetry_space_group_name_Hall '-P 1'
_symmetry_space_group_name_H-M 'P -1'
_atom_sites_solution_hydrogens geom
_atom_sites_solution_primary direct
_atom_sites_solution_secondary difmap
_audit_creation_method SHELXL-97
_cell_angle_alpha 107.160(2)
_cell_angle_beta 101.800(2)
_cell_angle_gamma 110.470(2)
_cell_formula_units_Z 1
_cell_length_a 9.5631(13)
_cell_length_b 11.8424(16)
_cell_length_c 11.8849(16)
_cell_measurement_reflns_used 9981
_cell_measurement_temperature 90(2)
_cell_measurement_theta_max 31.7
_cell_measurement_theta_min 3.1
_cell_volume 1131.4(3)
_computing_cell_refinement 'SAINT (Bruker, 2007)'
_computing_data_collection 'APEX2 (Bruker, 2007)'
_computing_data_reduction 'SAINT (Bruker, 2007)'
_computing_molecular_graphics 'SHELXTL (Sheldrick, 1994)'
_computing_publication_material 'SHELXTL (Sheldrick, 1994)'
_computing_structure_refinement 'SHELXL97 (Sheldrick, 1997)'
_computing_structure_solution 'SHELXS97 (Sheldrick, 1997)'
_diffrn_ambient_temperature 90(2)
_diffrn_detector_area_resol_mean 8.3
_diffrn_measured_fraction_theta_full 0.994
_diffrn_measured_fraction_theta_max 0.994
_diffrn_measurement_device_type 'Bruker SMART APEXII'
_diffrn_measurement_method \w
_diffrn_radiation_monochromator graphite
_diffrn_radiation_source 'fine-focus sealed tube'
_diffrn_radiation_type MoK\a
_diffrn_radiation_wavelength 0.71073
_diffrn_reflns_av_R_equivalents 0.0537
_diffrn_reflns_av_sigmaI/netI 0.0374
_diffrn_reflns_limit_h_max 11
_diffrn_reflns_limit_h_min -12
_diffrn_reflns_limit_k_max 14
_diffrn_reflns_limit_k_min -15
_diffrn_reflns_limit_l_max 15
_diffrn_reflns_limit_l_min -15
_diffrn_reflns_number 30719
_diffrn_reflns_theta_full 27.49
_diffrn_reflns_theta_max 27.49
_diffrn_reflns_theta_min 3.02
_diffrn_standards_number 0
_exptl_absorpt_coefficient_mu 0.792
_exptl_absorpt_correction_T_max 0.812
_exptl_absorpt_correction_T_min 0.693
_exptl_absorpt_correction_type multi-scan
_exptl_absorpt_process_details '(TWINABS; Bruker, 2007)'
_exptl_crystal_colour green
_exptl_crystal_density_diffrn 1.545
_exptl_crystal_density_method 'not measured'
_exptl_crystal_description block
_exptl_crystal_F_000 542
_exptl_crystal_size_max 0.48
_exptl_crystal_size_mid 0.45
_exptl_crystal_size_min 0.32
_refine_diff_density_max 1.243
_refine_diff_density_min -1.359
_refine_ls_extinction_method none
_refine_ls_goodness_of_fit_ref 1.148
_refine_ls_hydrogen_treatment mixed
_refine_ls_matrix_type full
_refine_ls_number_parameters 296
_refine_ls_number_reflns 5714
_refine_ls_number_restraints 0
_refine_ls_restrained_S_all 1.148
_refine_ls_R_factor_all 0.0413
_refine_ls_R_factor_gt 0.0386
_refine_ls_shift/su_max 0.001
_refine_ls_shift/su_mean 0.000
_refine_ls_structure_factor_coef Fsqd
_refine_ls_weighting_details 'calc w=1/[\s^2^(Fo^2^)+5.1888P] where P=(Fo^2^+2Fc^2^)/3'
_refine_ls_weighting_scheme calc
_refine_ls_wR_factor_gt 0.1103
_refine_ls_wR_factor_ref 0.1114
_reflns_number_gt 5378
_reflns_number_total 5714
_reflns_threshold_expression I>2\s(I)
_cod_data_source_file lh2508.cif
_cod_data_source_block I
_cod_database_code 2215593
_cod_database_fobs_code 2215593

loop_
_symmetry_equiv_pos_as_xyz
'x, y, z'
'-x, -y, -z'

loop_
_atom_site_type_symbol
_atom_site_label
_atom_site_fract_x
_atom_site_fract_y
_atom_site_fract_z
_atom_site_U_iso_or_equiv
_atom_site_adp_type
_atom_site_calc_flag
_atom_site_refinement_flags
_atom_site_occupancy
Rh Rh1 0.03312(4) 0.07891(3) 0.45399(3) 0.01078(9) Uani d . 1
O O1 -0.1137(4) 0.1462(3) 0.5242(3) 0.0181(6) Uani d . 1
O O2 -0.1574(4) -0.0572(3) 0.2973(3) 0.0172(6) Uani d . 1
O O3 0.1782(4) 0.0040(3) 0.3903(3) 0.0167(6) Uani d . 1
O O4 0.2190(4) 0.2066(3) 0.6167(3) 0.0174(6) Uani d . 1
O O5 0.1100(4) 0.2411(3) 0.3856(3) 0.0163(6) Uani d . 1
N N1 0.2639(4) 0.4913(3) 0.4931(3) 0.0126(6) Uani d . 1
H H1 0.229(6) 0.420(5) 0.500(5) 0.013(12) Uiso d . 1
C C1 0.0905(5) 0.2486(4) 0.2782(4) 0.0138(8) Uani d . 1
C C2 -0.0022(5) 0.1327(4) 0.1631(4) 0.0137(7) Uani d . 1
H H2 -0.0487 0.0492 0.1668 0.016 Uiso calc R 1
C C3 -0.0240(5) 0.1408(4) 0.0501(4) 0.0149(8) Uani d . 1
H H3 -0.0881 0.0627 -0.0234 0.018 Uiso calc R 1
C C4 0.0458(5) 0.2625(4) 0.0370(4) 0.0137(7) Uani d . 1
C C5 0.0267(5) 0.2650(4) -0.0832(4) 0.0191(9) Uani d . 1
H H5 -0.0342 0.1852 -0.1556 0.023 Uiso calc R 1
C C6 0.0950(5) 0.3812(5) -0.0971(4) 0.0224(9) Uani d . 1
H H6 0.0811 0.3821 -0.1782 0.027 Uiso calc R 1
C C7 0.1860(5) 0.4990(4) 0.0113(4) 0.0203(8) Uani d . 1
H H7 0.2326 0.5800 0.0031 0.024 Uiso calc R 1
C C8 0.2074(5) 0.4973(4) 0.1279(4) 0.0167(8) Uani d . 1
H H8 0.2715 0.5776 0.1993 0.020 Uiso calc R 1
C C9 0.1380(5) 0.3811(4) 0.1462(4) 0.0137(7) Uani d . 1
C C10 0.1576(5) 0.3739(4) 0.2688(4) 0.0119(7) Uani d . 1
C C11 0.2387(5) 0.4898(4) 0.3803(4) 0.0145(7) Uani d . 1
H H11 0.2773 0.5718 0.3727 0.017 Uiso calc R 1
C C12 0.3360(5) 0.6120(4) 0.6110(4) 0.0129(7) Uani d . 1
C C13 0.4989(5) 0.7094(4) 0.6205(4) 0.0147(8) Uani d . 1
H H13A 0.4867 0.7366 0.5492 0.018 Uiso calc R 1
H H13B 0.5712 0.6666 0.6166 0.018 Uiso calc R 1
C C14 0.5699(5) 0.8310(4) 0.7452(4) 0.0163(8) Uani d . 1
H H14 0.6757 0.8949 0.7517 0.020 Uiso calc R 1
C C15 0.5894(5) 0.7881(4) 0.8553(4) 0.0170(8) Uani d . 1
H H15A 0.6635 0.7470 0.8540 0.020 Uiso calc R 1
H H15B 0.6347 0.8658 0.9356 0.020 Uiso calc R 1
C C16 0.4272(5) 0.6893(4) 0.8450(4) 0.0162(8) Uani d . 1
H H16 0.4409 0.6612 0.9163 0.019 Uiso calc R 1
C C17 0.3573(5) 0.5682(4) 0.7201(4) 0.0154(8) Uani d . 1
H H17A 0.4296 0.5255 0.7166 0.018 Uiso calc R 1
H H17B 0.2534 0.5037 0.7137 0.018 Uiso calc R 1
C C18 0.3131(5) 0.7544(4) 0.8501(4) 0.0183(8) Uani d . 1
H H18A 0.2085 0.6911 0.8437 0.022 Uiso calc R 1
H H18B 0.3564 0.8313 0.9309 0.022 Uiso calc R 1
C C19 0.2936(5) 0.7986(4) 0.7411(4) 0.0160(8) Uani d . 1
H H19 0.2208 0.8420 0.7445 0.019 Uiso calc R 1
C C20 0.4564(5) 0.8958(4) 0.7494(4) 0.0179(8) Uani d . 1
H H20A 0.4428 0.9235 0.6786 0.022 Uiso calc R 1
H H20B 0.5021 0.9751 0.8285 0.022 Uiso calc R 1
C C21 0.2217(5) 0.6765(4) 0.6165(4) 0.0143(8) Uani d . 1
H H21A 0.1176 0.6130 0.6109 0.017 Uiso calc R 1
H H21B 0.2047 0.7026 0.5449 0.017 Uiso calc R 1
C C22 0.1874(5) -0.0912(4) 0.4156(4) 0.0144(7) Uani d . 1
C C23 0.2955(5) -0.1445(4) 0.3671(4) 0.0207(9) Uani d . 1
H H23A 0.2345 -0.2388 0.3146 0.031 Uiso calc R 1
H H23B 0.3819 -0.1308 0.4380 0.031 Uiso calc R 1
H H23C 0.3402 -0.0985 0.3173 0.031 Uiso calc R 1
C C24 0.2413(5) 0.1683(4) 0.7049(4) 0.0153(8) Uani d . 1
C C25 0.3815(5) 0.2619(5) 0.8237(4) 0.0240(9) Uani d . 1
H H25A 0.3459 0.2701 0.8961 0.036 Uiso calc R 1
H H25B 0.4281 0.3484 0.8204 0.036 Uiso calc R 1
H H25C 0.4613 0.2280 0.8315 0.036 Uiso calc R 1

loop_
_atom_site_aniso_label
_atom_site_aniso_U_11
_atom_site_aniso_U_22
_atom_site_aniso_U_33
_atom_site_aniso_U_12
_atom_site_aniso_U_13
_atom_site_aniso_U_23
Rh1 0.01272(15) 0.00895(15) 0.00890(14) 0.00323(11) 0.00245(11) 0.00394(10)
O1 0.0214(15) 0.0171(15) 0.0216(15) 0.0101(12) 0.0096(12) 0.0117(12)
O2 0.0191(14) 0.0162(14) 0.0112(13) 0.0039(12) -0.0004(11) 0.0071(11)
O3 0.0204(15) 0.0151(14) 0.0166(14) 0.0081(12) 0.0086(12) 0.0070(12)
O4 0.0187(14) 0.0152(14) 0.0126(13) 0.0031(12) 0.0019(12) 0.0057(11)
O5 0.0225(15) 0.0168(15) 0.0103(13) 0.0097(12) 0.0043(12) 0.0059(11)
N1 0.0147(15) 0.0086(16) 0.0134(15) 0.0036(13) 0.0056(13) 0.0044(13)
C1 0.0134(18) 0.0135(19) 0.0151(18) 0.0079(15) 0.0038(15) 0.0049(15)
C2 0.0148(18) 0.0082(17) 0.0151(18) 0.0043(14) 0.0031(15) 0.0030(14)
C3 0.0153(18) 0.0148(19) 0.0125(17) 0.0078(15) 0.0041(15) 0.0018(15)
C4 0.0138(18) 0.0156(19) 0.0128(18) 0.0078(15) 0.0049(15) 0.0051(15)
C5 0.020(2) 0.021(2) 0.0137(18) 0.0083(17) 0.0051(16) 0.0048(16)
C6 0.024(2) 0.030(2) 0.0126(19) 0.0107(19) 0.0068(17) 0.0091(17)
C7 0.024(2) 0.022(2) 0.020(2) 0.0091(18) 0.0098(18) 0.0139(17)
C8 0.0190(19) 0.0156(19) 0.0131(18) 0.0051(16) 0.0050(16) 0.0060(15)
C9 0.0124(17) 0.0164(19) 0.0130(18) 0.0079(15) 0.0047(15) 0.0046(15)
C10 0.0134(17) 0.0135(18) 0.0107(17) 0.0059(15) 0.0071(14) 0.0055(14)
C11 0.0142(18) 0.0111(18) 0.0166(19) 0.0043(15) 0.0044(15) 0.0056(15)
C12 0.0138(17) 0.0129(18) 0.0099(17) 0.0053(15) 0.0028(14) 0.0035(14)
C13 0.0120(17) 0.0156(19) 0.0128(17) 0.0035(15) 0.0042(15) 0.0042(15)
C14 0.0139(18) 0.0149(19) 0.0139(18) 0.0022(15) 0.0045(15) 0.0029(15)
C15 0.0120(18) 0.020(2) 0.0129(18) 0.0047(16) 0.0016(15) 0.0035(16)
C16 0.0138(18) 0.020(2) 0.0116(18) 0.0062(16) 0.0022(15) 0.0055(15)
C17 0.0169(19) 0.0150(19) 0.0145(18) 0.0059(16) 0.0052(15) 0.0078(15)
C18 0.0162(19) 0.021(2) 0.0132(18) 0.0056(17) 0.0056(16) 0.0034(16)
C19 0.0186(19) 0.0154(19) 0.0146(18) 0.0090(16) 0.0067(16) 0.0042(15)
C20 0.021(2) 0.0132(19) 0.0147(18) 0.0060(16) 0.0060(16) 0.0018(15)
C21 0.0136(18) 0.0149(19) 0.0125(17) 0.0066(15) 0.0023(15) 0.0041(15)
C22 0.0156(18) 0.0130(19) 0.0133(18) 0.0056(15) 0.0034(15) 0.0056(15)
C23 0.024(2) 0.023(2) 0.021(2) 0.0137(18) 0.0105(18) 0.0100(17)
C24 0.0159(18) 0.0132(19) 0.0127(18) 0.0046(15) 0.0042(15) 0.0024(15)
C25 0.019(2) 0.023(2) 0.017(2) -0.0001(17) -0.0010(17) 0.0059(18)

loop_
_atom_type_symbol
_atom_type_description
_atom_type_scat_dispersion_real
_atom_type_scat_dispersion_imag
_atom_type_scat_source
C C 0.0033 0.0016 'International Tables Vol C Tables 4.2.6.8 and 6.1.1.4'
H H 0.0000 0.0000 'International Tables Vol C Tables 4.2.6.8 and 6.1.1.4'
N N 0.0061 0.0033 'International Tables Vol C Tables 4.2.6.8 and 6.1.1.4'
O O 0.0106 0.0060 'International Tables Vol C Tables 4.2.6.8 and 6.1.1.4'
Rh Rh -1.1178 0.9187 'International Tables Vol C Tables 4.2.6.8 and 6.1.1.4'

loop_
_geom_angle_atom_site_label_1
_geom_angle_atom_site_label_2
_geom_angle_atom_site_label_3
_geom_angle_site_symmetry_1
_geom_angle_site_symmetry_3
_geom_angle
O2 Rh1 O1 . . 89.35(12)
O2 Rh1 O4 . . 176.06(12)
O1 Rh1 O4 . . 90.08(12)
O2 Rh1 O3 . . 91.00(12)
O1 Rh1 O3 . . 176.25(12)
O4 Rh1 O3 . . 89.31(12)
O2 Rh1 O5 . . 97.98(11)
O1 Rh1 O5 . . 91.01(11)
O4 Rh1 O5 . . 85.92(11)
O3 Rh1 O5 . . 92.64(11)
O2 Rh1 Rh1 . 2_556 87.16(8)
O1 Rh1 Rh1 . 2_556 87.71(9)
O4 Rh1 Rh1 . 2_556 88.93(9)
O3 Rh1 Rh1 . 2_556 88.58(9)
O5 Rh1 Rh1 . 2_556 174.69(8)
C22 O1 Rh1 2_556 . 119.3(3)
C24 O2 Rh1 2_556 . 119.9(2)
C22 O3 Rh1 . . 118.0(3)
C24 O4 Rh1 . . 118.0(3)
C1 O5 Rh1 . . 135.9(3)
C11 N1 C12 . . 124.9(3)
C11 N1 H1 . . 118(3)
C12 N1 H1 . . 117(3)
O5 C1 C2 . . 121.2(4)
O5 C1 C10 . . 121.0(4)
C2 C1 C10 . . 117.8(4)
C3 C2 C1 . . 121.2(4)
C3 C2 H2 . . 119.4
C1 C2 H2 . . 119.4
C2 C3 C4 . . 122.6(4)
C2 C3 H3 . . 118.7
C4 C3 H3 . . 118.7
C5 C4 C9 . . 120.0(4)
C5 C4 C3 . . 120.5(4)
C9 C4 C3 . . 119.5(4)
C6 C5 C4 . . 121.1(4)
C6 C5 H5 . . 119.5
C4 C5 H5 . . 119.5
C5 C6 C7 . . 118.9(4)
C5 C6 H6 . . 120.6
C7 C6 H6 . . 120.6
C8 C7 C6 . . 120.5(4)
C8 C7 H7 . . 119.8
C6 C7 H7 . . 119.8
C7 C8 C9 . . 122.4(4)
C7 C8 H8 . . 118.8
C9 C8 H8 . . 118.8
C8 C9 C4 . . 117.1(4)
C8 C9 C10 . . 124.5(4)
C4 C9 C10 . . 118.3(4)
C11 C10 C1 . . 118.8(4)
C11 C10 C9 . . 120.6(4)
C1 C10 C9 . . 120.6(4)
N1 C11 C10 . . 124.2(4)
N1 C11 H11 . . 117.9
C10 C11 H11 . . 117.9
N1 C12 C17 . . 106.9(3)
N1 C12 C21 . . 109.2(3)
C17 C12 C21 . . 109.3(3)
N1 C12 C13 . . 111.5(3)
C17 C12 C13 . . 109.2(3)
C21 C12 C13 . . 110.7(3)
C12 C13 C14 . . 109.4(3)
C12 C13 H13A . . 109.8
C14 C13 H13A . . 109.8
C12 C13 H13B . . 109.8
C14 C13 H13B . . 109.8
H13A C13 H13B . . 108.2
C20 C14 C15 . . 109.1(3)
C20 C14 C13 . . 109.0(3)
C15 C14 C13 . . 109.5(3)
C20 C14 H14 . . 109.7
C15 C14 H14 . . 109.7
C13 C14 H14 . . 109.7
C16 C15 C14 . . 109.7(3)
C16 C15 H15A . . 109.7
C14 C15 H15A . . 109.7
C16 C15 H15B . . 109.7
C14 C15 H15B . . 109.7
H15A C15 H15B . . 108.2
C15 C16 C17 . . 109.6(3)
C15 C16 C18 . . 109.7(4)
C17 C16 C18 . . 109.5(3)
C15 C16 H16 . . 109.3
C17 C16 H16 . . 109.3
C18 C16 H16 . . 109.3
C12 C17 C16 . . 109.1(3)
C12 C17 H17A . . 109.9
C16 C17 H17A . . 109.9
C12 C17 H17B . . 109.9
C16 C17 H17B . . 109.9
H17A C17 H17B . . 108.3
C19 C18 C16 . . 109.2(3)
C19 C18 H18A . . 109.8
C16 C18 H18A . . 109.8
C19 C18 H18B . . 109.8
C16 C18 H18B . . 109.8
H18A C18 H18B . . 108.3
C18 C19 C20 . . 110.1(3)
C18 C19 C21 . . 108.6(3)
C20 C19 C21 . . 109.3(3)
C18 C19 H19 . . 109.6
C20 C19 H19 . . 109.6
C21 C19 H19 . . 109.6
C14 C20 C19 . . 110.2(3)
C14 C20 H20A . . 109.6
C19 C20 H20A . . 109.6
C14 C20 H20B . . 109.6
C19 C20 H20B . . 109.6
H20A C20 H20B . . 108.1
C12 C21 C19 . . 109.2(3)
C12 C21 H21A . . 109.8
C19 C21 H21A . . 109.8
C12 C21 H21B . . 109.8
C19 C21 H21B . . 109.8
H21A C21 H21B . . 108.3
O1 C22 O3 2_556 . 126.4(4)
O1 C22 C23 2_556 . 116.8(4)
O3 C22 C23 . . 116.8(4)
C22 C23 H23A . . 109.5
C22 C23 H23B . . 109.5
H23A C23 H23B . . 109.5
C22 C23 H23C . . 109.5
H23A C23 H23C . . 109.5
H23B C23 H23C . . 109.5
O2 C24 O4 2_556 . 126.0(4)
O2 C24 C25 2_556 . 116.3(4)
O4 C24 C25 . . 117.7(4)
C24 C25 H25A . . 109.5
C24 C25 H25B . . 109.5
H25A C25 H25B . . 109.5
C24 C25 H25C . . 109.5
H25A C25 H25C . . 109.5
H25B C25 H25C . . 109.5

loop_
_geom_bond_atom_site_label_1
_geom_bond_atom_site_label_2
_geom_bond_site_symmetry_2
_geom_bond_distance
_geom_bond_publ_flag
Rh1 O2 . 2.043(3) ?
Rh1 O1 . 2.042(3) ?
Rh1 O4 . 2.043(3) ?
Rh1 O3 . 2.044(3) ?
Rh1 O5 . 2.250(3) y
Rh1 Rh1 2_556 2.3983(7) y
O1 C22 2_556 1.263(5) ?
O2 C24 2_556 1.268(5) ?
O3 C22 . 1.275(5) ?
O4 C24 . 1.268(5) ?
O5 C1 . 1.286(5) y
N1 C11 . 1.306(5) y
N1 C12 . 1.489(5) ?
N1 H1 . 0.83(5) ?
C1 C2 . 1.444(5) ?
C1 C10 . 1.445(6) y
C2 C3 . 1.353(6) y
C2 H2 . 0.9500 ?
C3 C4 . 1.431(6) ?
C3 H3 . 0.9500 ?
C4 C5 . 1.413(6) ?
C4 C9 . 1.423(5) ?
C5 C6 . 1.377(6) ?
C5 H5 . 0.9500 ?
C6 C7 . 1.413(6) ?
C6 H6 . 0.9500 ?
C7 C8 . 1.366(6) ?
C7 H7 . 0.9500 ?
C8 C9 . 1.406(6) ?
C8 H8 . 0.9500 ?
C9 C10 . 1.462(5) y
C10 C11 . 1.415(5) y
C11 H11 . 0.9500 ?
C12 C17 . 1.536(5) ?
C12 C21 . 1.538(5) ?
C12 C13 . 1.538(5) ?
C13 C14 . 1.542(5) ?
C13 H13A . 0.9900 ?
C13 H13B . 0.9900 ?
C14 C20 . 1.534(6) ?
C14 C15 . 1.537(6) ?
C14 H14 . 1.0000 ?
C15 C16 . 1.535(6) ?
C15 H15A . 0.9900 ?
C15 H15B . 0.9900 ?
C16 C17 . 1.541(6) ?
C16 C18 . 1.542(6) ?
C16 H16 . 1.0000 ?
C17 H17A . 0.9900 ?
C17 H17B . 0.9900 ?
C18 C19 . 1.535(6) ?
C18 H18A . 0.9900 ?
C18 H18B . 0.9900 ?
C19 C20 . 1.541(6) ?
C19 C21 . 1.543(5) ?
C19 H19 . 1.0000 ?
C20 H20A . 0.9900 ?
C20 H20B . 0.9900 ?
C21 H21A . 0.9900 ?
C21 H21B . 0.9900 ?
C22 O1 2_556 1.263(5) ?
C22 C23 . 1.512(6) ?
C23 H23A . 0.9800 ?
C23 H23B . 0.9800 ?
C23 H23C . 0.9800 ?
C24 O2 2_556 1.268(5) ?
C24 C25 . 1.510(6) ?
C25 H25A . 0.9800 ?
C25 H25B . 0.9800 ?
C25 H25C . 0.9800 ?

loop_
_geom_hbond_atom_site_label_D
_geom_hbond_atom_site_label_H
_geom_hbond_atom_site_label_A
_geom_hbond_distance_DH
_geom_hbond_distance_HA
_geom_hbond_distance_DA
_geom_hbond_angle_DHA
N1 H1 O5 0.83(5) 1.90(5) 2.555(5) 135(5)
